data_4076751
loop_
_publ_author_name
'Sauthier, Mathieu'
'Leca, Fran\,cois'
'Toupet, Lo\"ic'
'R\'eau, R\'egis'

_publ_section_title
;
 Palladium Complexes of a Novel Family of P,N-Chelates, the
 2-(2-Pyridyl)phospholes: Synthesis, Structural Characterization, and
 Catalytic Activity for Olefin/CO Copolymerization
;
_journal_issue 8
_journal_name_full Organometallics
_journal_page_first 1591
_journal_paper_doi 10.1021/om011034y
_journal_volume 21
_journal_year 2002
_chemical_formula_sum 'C46 H20 Cl2 F12 N2 P2 Pd S2 Sb2'
_chemical_formula_weight 1375.50
_chemical_name_systematic
;
  ?
;
_space_group_IT_number 2
_symmetry_cell_setting triclinic
_symmetry_space_group_name_Hall '-P 1'
_symmetry_space_group_name_H-M 'P -1'
_atom_sites_solution_hydrogens geom
_atom_sites_solution_primary direct
_atom_sites_solution_secondary difmap
_audit_creation_method SHELXL-97
_cell_angle_alpha 108.886(2)
_cell_angle_beta 108.480(3)
_cell_angle_gamma 90.104(3)
_cell_formula_units_Z 2
_cell_length_a 13.655(10)
_cell_length_b 14.991(2)
_cell_length_c 16.835(2)
_cell_measurement_temperature 293(2)
_cell_volume 3071(2)
_computing_structure_refinement 'SHELXL-97 (Sheldrick, 1997)'
_computing_structure_solution 'SHELXS-97 (Sheldrick, 1990)'
_diffrn_ambient_temperature 293(2)
_diffrn_measured_fraction_theta_full 0.967
_diffrn_measured_fraction_theta_max 0.967
_diffrn_radiation_monochromator graphite
_diffrn_radiation_source 'fine-focus sealed tube'
_diffrn_radiation_type MoK\a
_diffrn_radiation_wavelength 0.71069
_diffrn_reflns_av_R_equivalents 0.0213
_diffrn_reflns_av_sigmaI/netI 0.0582
_diffrn_reflns_limit_h_max 15
_diffrn_reflns_limit_h_min 0
_diffrn_reflns_limit_k_max 19
_diffrn_reflns_limit_k_min -19
_diffrn_reflns_limit_l_max 20
_diffrn_reflns_limit_l_min -21
_diffrn_reflns_number 13496
_diffrn_reflns_theta_full 26.97
_diffrn_reflns_theta_max 26.97
_diffrn_reflns_theta_min 1.36
_exptl_absorpt_coefficient_mu 1.435
_exptl_crystal_colour yellow
_exptl_crystal_density_diffrn 1.487
_exptl_crystal_density_method 'not measured'
_exptl_crystal_description prism
_exptl_crystal_F_000 1324
_exptl_crystal_size_max 0.40
_exptl_crystal_size_mid 0.33
_exptl_crystal_size_min 0.33
_refine_diff_density_max 1.570
_refine_diff_density_min -0.971
_refine_diff_density_rms 0.137
_refine_ls_extinction_coef 0.0000(4)
_refine_ls_extinction_expression Fc^*^=kFc[1+0.001xFc^2^\l^3^/sin(2\q)]^-1/4^
_refine_ls_extinction_method SHELXL
_refine_ls_goodness_of_fit_ref 0.964
_refine_ls_hydrogen_treatment mixed
_refine_ls_matrix_type full
_refine_ls_number_parameters 645
_refine_ls_number_reflns 12920
_refine_ls_number_restraints 0
_refine_ls_restrained_S_all 0.964
_refine_ls_R_factor_all 0.1363
_refine_ls_R_factor_gt 0.0735
_refine_ls_shift/su_max 1.925
_refine_ls_shift/su_mean 0.040
_refine_ls_structure_factor_coef Fsqd
_refine_ls_weighting_details 'calc w=1/[\s^2^(Fo^2^)+(0.1741P)^2^+0.0000P] where P=(Fo^2^+2Fc^2^)/3'
_refine_ls_weighting_scheme calc
_refine_ls_wR_factor_gt 0.2112
_refine_ls_wR_factor_ref 0.2535
_reflns_number_gt 7587
_reflns_number_total 12920
_reflns_threshold_expression >2sigma(I)
_cod_data_source_file om011034y.cif
_cod_data_source_block ms
_cod_depositor_comments
;
The following automatic conversions were performed:
'_atom_site_symetry_multiplicity' tag replaced with
'_atom_site_symmetry_multiplicity'.

Automatic conversion script
Id: cif_correct_tags 1440 2010-10-19 06:21:57Z saulius 

The following automatic conversions were performed:

'_symmetry_cell_setting' value 'Triclinic' changed to 'triclinic'
according to /home/saulius/struct/CIF-dictionaries/cif_core.dic
dictionary named 'cif_core.dic' version 2.4.1 from 2010-06-29.

Automatic conversion script
Id: cif_fix_values 1715 2011-07-08 13:25:40Z adriana 
;
_cod_original_sg_symbol_H-M P-1
_cod_database_code 4076751

loop_
_symmetry_equiv_pos_as_xyz
'x, y, z'
'-x, -y, -z'

loop_
_atom_site_label
_atom_site_type_symbol
_atom_site_fract_x
_atom_site_fract_y
_atom_site_fract_z
_atom_site_U_iso_or_equiv
_atom_site_adp_type
_atom_site_occupancy
_atom_site_symmetry_multiplicity
_atom_site_calc_flag
_atom_site_refinement_flags
Sb1 Sb 0.30814(5) 0.05917(5) 0.22323(4) 0.0754(2) Uani 1 1 d .
F1 F 0.3158(10) 0.1879(6) 0.2461(7) 0.185(4) Uani 1 1 d .
F2 F 0.1996(7) 0.0657(9) 0.2645(8) 0.187(5) Uani 1 1 d .
F3 F 0.3974(7) 0.0765(7) 0.3367(5) 0.153(3) Uani 1 1 d .
F4 F 0.3037(10) -0.0659(7) 0.1980(9) 0.219(6) Uani 1 1 d .
F5 F 0.2235(9) 0.0411(8) 0.1110(6) 0.192(5) Uani 1 1 d .
F6 F 0.4199(7) 0.0525(8) 0.1839(6) 0.168(4) Uani 1 1 d .
Sb2 Sb 0.76862(9) 0.49610(7) 0.21183(7) 0.1241(4) Uani 1 1 d .
F7 F 0.6922(11) 0.5306(9) 0.2854(9) 0.227(6) Uani 1 1 d .
F8 F 0.7838(16) 0.6162(10) 0.2108(12) 0.286(8) Uani 1 1 d .
F9 F 0.7427(18) 0.3832(7) 0.2157(14) 0.346(13) Uani 1 1 d .
F10 F 0.822(2) 0.4583(13) 0.1264(14) 0.430(18) Uani 1 1 d .
F11 F 0.8770(12) 0.527(2) 0.3070(14) 0.386(14) Uani 1 1 d .
F12 F 0.6479(19) 0.469(2) 0.1245(12) 0.432(17) Uani 1 1 d .
Pd1 Pd 0.60652(4) 0.24131(4) 0.27843(3) 0.04622(19) Uani 1 1 d .
S1 S 0.6391(2) 0.0839(2) 0.5641(2) 0.0948(9) Uani 1 1 d .
P1 P 0.62891(14) 0.29386(13) 0.42492(12) 0.0462(4) Uani 1 1 d .
N1 N 0.5112(5) 0.3556(4) 0.2786(4) 0.0544(15) Uani 1 1 d .
C1 C 0.6019(6) 0.2297(5) 0.4911(5) 0.0518(17) Uani 1 1 d .
C2 C 0.5109(6) 0.2518(6) 0.5036(5) 0.0576(18) Uani 1 1 d .
C3 C 0.4598(7) 0.2116(7) 0.5540(6) 0.074(2) Uani 1 1 d .
H3A H 0.5119 0.2137 0.6096 0.089 Uiso 1 1 calc R
H3B H 0.4339 0.1455 0.5193 0.089 Uiso 1 1 calc R
C4 C 0.3697(9) 0.2640(10) 0.5748(8) 0.107(4) Uani 1 1 d .
H4A H 0.3964 0.3258 0.6203 0.128 Uiso 1 1 calc R
H4B H 0.3321 0.2281 0.5968 0.128 Uiso 1 1 calc R
C5 C 0.2948(8) 0.2758(9) 0.4865(8) 0.093(3) Uani 1 1 d .
H5A H 0.2749 0.2146 0.4391 0.112 Uiso 1 1 calc R
H5B H 0.2322 0.3003 0.4960 0.112 Uiso 1 1 calc R
C6 C 0.3495(7) 0.3435(7) 0.4599(6) 0.074(2) Uani 1 1 d .
H6A H 0.3556 0.4075 0.5012 0.089 Uiso 1 1 calc R
H6B H 0.3077 0.3425 0.4009 0.089 Uiso 1 1 calc R
C7 C 0.4587(6) 0.3184(5) 0.4592(5) 0.0543(17) Uani 1 1 d .
C8 C 0.5091(6) 0.3478(5) 0.4157(5) 0.0527(17) Uani 1 1 d .
C9 C 0.4761(6) 0.3915(5) 0.3474(5) 0.0533(17) Uani 1 1 d .
C10 C 0.4142(7) 0.4651(6) 0.3503(6) 0.071(2) Uani 1 1 d .
H10 H 0.3893 0.4892 0.3976 0.086 Uiso 1 1 calc R
C11 C 0.3905(8) 0.5014(7) 0.2831(7) 0.085(3) Uani 1 1 d .
H11 H 0.3480 0.5499 0.2832 0.102 Uiso 1 1 calc R
C12 C 0.4301(9) 0.4658(7) 0.2150(7) 0.083(3) Uani 1 1 d .
H12 H 0.4168 0.4917 0.1699 0.100 Uiso 1 1 calc R
C13 C 0.4887(7) 0.3926(6) 0.2139(6) 0.067(2) Uani 1 1 d .
H13 H 0.5137 0.3678 0.1668 0.080 Uiso 1 1 calc R
C14 C 0.6708(6) 0.1637(5) 0.5211(5) 0.0546(17) Uani 1 1 d .
C15 C 0.7704(7) 0.1548(6) 0.5167(6) 0.071(2) Uani 1 1 d .
H15 H 0.8027 0.1918 0.4951 0.085 Uiso 1 1 calc R
C16 C 0.8171(8) 0.0846(8) 0.5482(8) 0.090(3) Uani 1 1 d .
H16 H 0.8834 0.0692 0.5495 0.108 Uiso 1 1 calc R
C17 C 0.7554(9) 0.0420(8) 0.5762(8) 0.097(3) Uani 1 1 d .
H17 H 0.7746 -0.0060 0.5999 0.117 Uiso 1 1 calc R
C18 C 0.7381(6) 0.3833(5) 0.4928(5) 0.0566(18) Uani 1 1 d .
C19 C 0.7771(6) 0.4351(5) 0.4524(6) 0.064(2) Uani 1 1 d .
H19 H 0.7473 0.4231 0.3915 0.077 Uiso 1 1 calc R
C20 C 0.8595(7) 0.5039(7) 0.5022(8) 0.086(3) Uani 1 1 d .
H20 H 0.8848 0.5388 0.4748 0.104 Uiso 1 1 calc R
C21 C 0.9052(9) 0.5221(8) 0.5913(9) 0.102(4) Uani 1 1 d .
H21 H 0.9618 0.5684 0.6241 0.123 Uiso 1 1 calc R
C22 C 0.8673(8) 0.4719(8) 0.6320(7) 0.094(3) Uani 1 1 d .
H22 H 0.8978 0.4851 0.6930 0.112 Uiso 1 1 calc R
C23 C 0.7825(7) 0.4003(6) 0.5829(6) 0.072(2) Uani 1 1 d .
H23 H 0.7573 0.3656 0.6106 0.086 Uiso 1 1 calc R
S31 S 1.0037(3) 0.0940(3) 0.4206(3) 0.0982(11) Uani 0.80 1 d P
P31 P 0.73394(15) 0.14635(13) 0.27007(12) 0.0491(4) Uani 1 1 d .
N31 N 0.5570(5) 0.1805(4) 0.1376(4) 0.0529(14) Uani 1 1 d .
C31 C 0.8736(6) 0.1787(5) 0.3155(5) 0.0585(19) Uani 1 1 d .
C32 C 0.9070(6) 0.1856(6) 0.2498(6) 0.064(2) Uani 1 1 d .
C33 C 1.0188(7) 0.2084(8) 0.2632(7) 0.083(3) Uani 1 1 d .
H33A H 1.0542 0.1528 0.2656 0.099 Uiso 1 1 calc R
H33B H 1.0501 0.2586 0.3202 0.099 Uiso 1 1 calc R
C34 C 1.0353(11) 0.2388(16) 0.1916(12) 0.164(8) Uani 1 1 d .
H34A H 1.0506 0.3074 0.2153 0.197 Uiso 1 1 calc R
H34B H 1.0975 0.2135 0.1818 0.197 Uiso 1 1 calc R
C35 C 0.9600(13) 0.2160(19) 0.1104(12) 0.193(10) Uani 1 1 d .
H35A H 0.9812 0.1622 0.0716 0.232 Uiso 1 1 calc R
H35B H 0.9660 0.2685 0.0899 0.232 Uiso 1 1 calc R
C36 C 0.8507(8) 0.1932(8) 0.0897(6) 0.085(3) Uani 1 1 d .
H36A H 0.8251 0.1389 0.0351 0.102 Uiso 1 1 calc R
H36B H 0.8150 0.2463 0.0791 0.102 Uiso 1 1 calc R
C37 C 0.8243(7) 0.1707(6) 0.1633(5) 0.063(2) Uani 1 1 d .
C38 C 0.7302(6) 0.1445(5) 0.1621(5) 0.0527(17) Uani 1 1 d .
C39 C 0.6253(6) 0.1436(5) 0.0993(5) 0.0569(18) Uani 1 1 d .
C40 C 0.5974(8) 0.1032(6) 0.0065(5) 0.073(2) Uani 1 1 d .
H40 H 0.6455 0.0763 -0.0200 0.088 Uiso 1 1 calc R
C41 C 0.4965(8) 0.1046(8) -0.0441(6) 0.087(3) Uani 1 1 d .
H41 H 0.4766 0.0802 -0.1059 0.104 Uiso 1 1 calc R
C42 C 0.4248(7) 0.1415(7) -0.0046(5) 0.075(2) Uani 1 1 d .
H42 H 0.3563 0.1421 -0.0385 0.090 Uiso 1 1 calc R
C43 C 0.4582(6) 0.1778(6) 0.0876(6) 0.066(2) Uani 1 1 d .
H43 H 0.4103 0.2012 0.1158 0.080 Uiso 1 1 calc R
C44 C 0.9433(6) 0.1861(6) 0.4054(5) 0.062(2) Uani 1 1 d .
C45 C 0.9799(4) 0.2776(3) 0.4897(3) 0.0498(11) Uani 1.50 1 d P
H45 H 0.9618 0.3389 0.4978 0.060 Uiso 1.50 1 calc PR
C46 C 1.0552(8) 0.2365(9) 0.5561(7) 0.091(3) Uani 1 1 d .
H46 H 1.0899 0.2732 0.6153 0.109 Uiso 1 1 calc R
C47 C 1.0667(8) 0.1461(9) 0.5229(8) 0.094(3) Uani 1 1 d .
H47 H 1.1094 0.1148 0.5577 0.113 Uiso 1 1 calc R
C48 C 0.7088(6) 0.0278(5) 0.2692(5) 0.0514(17) Uani 1 1 d .
C49 C 0.7683(7) -0.0426(6) 0.2382(6) 0.071(2) Uani 1 1 d .
H49 H 0.8221 -0.0280 0.2202 0.085 Uiso 1 1 calc R
C50 C 0.7460(9) -0.1352(7) 0.2348(7) 0.088(3) Uani 1 1 d .
H50 H 0.7843 -0.1828 0.2136 0.106 Uiso 1 1 calc R
C51 C 0.6672(10) -0.1554(7) 0.2626(7) 0.093(3) Uani 1 1 d .
H51 H 0.6527 -0.2168 0.2608 0.111 Uiso 1 1 calc R
C52 C 0.6089(10) -0.0851(7) 0.2936(6) 0.090(3) Uani 1 1 d .
H52 H 0.5545 -0.0996 0.3110 0.108 Uiso 1 1 calc R
C53 C 0.6325(7) 0.0069(6) 0.2984(5) 0.067(2) Uani 1 1 d .
H53 H 0.5958 0.0548 0.3218 0.081 Uiso 1 1 calc R
C60 C 0.9906 0.7801 0.1879 0.346 Uiso 0.90 1 d P
C61 C -0.0049 -0.1431 0.1515 0.206 Uiso 0.90 1 d P
C62 C 0.9473 -0.1052 0.0948 0.187 Uiso 0.90 1 d P
C63 C 0.1270 0.1711 -0.0238 0.200 Uiso 0.90 1 d P
C64 C 0.8411 -0.2615 0.0159 0.225 Uiso 0.90 1 d P
C65 C 0.8992 0.7268 0.0958 0.197 Uiso 0.90 1 d P
C66 C 0.4095(15) 0.6964(13) 0.1814(13) 0.135(5) Uiso 1 1 d .
Cl1 Cl 0.4407(10) 0.3625(10) -0.0194(8) 0.271(5) Uiso 0.70 1 d P
C68 C 0.161(2) 0.5981(19) 0.1677(18) 0.197(8) Uiso 1 1 d .
C69 C 0.231(2) 0.6938(19) 0.2228(16) 0.205(9) Uiso 1 1 d .
C70 C 0.265(2) -0.298(2) 0.1165(18) 0.235(11) Uiso 1 1 d .
C71 C 0.426(4) 0.670(4) 0.109(4) 0.31(2) Uiso 0.70 1 d P
C72 C 0.360(3) 0.703(2) 0.200(2) 0.157(12) Uiso 0.70 1 d P
C73 C 0.184(3) 0.585(3) 0.087(2) 0.291(15) Uiso 1 1 d .
C74 C 0.516(4) 0.463(3) -0.034(3) 0.27(2) Uiso 0.70 1 d P
C75 C 0.115(3) 0.506(3) 0.113(2) 0.302(16) Uiso 1 1 d .

loop_
_atom_site_aniso_label
_atom_site_aniso_U_11
_atom_site_aniso_U_22
_atom_site_aniso_U_33
_atom_site_aniso_U_23
_atom_site_aniso_U_13
_atom_site_aniso_U_12
Sb1 0.0695(4) 0.0750(4) 0.0778(4) 0.0147(3) 0.0313(3) 0.0072(3)
F1 0.266(13) 0.083(5) 0.179(9) 0.023(5) 0.061(8) -0.003(6)
F2 0.122(7) 0.266(12) 0.259(12) 0.146(10) 0.118(8) 0.068(8)
F3 0.158(8) 0.196(9) 0.088(5) 0.039(5) 0.029(5) 0.049(6)
F4 0.225(12) 0.099(6) 0.297(15) 0.059(8) 0.048(11) 0.033(7)
F5 0.200(10) 0.190(9) 0.112(6) 0.036(6) -0.028(6) 0.037(8)
F6 0.137(7) 0.265(12) 0.163(8) 0.109(8) 0.094(6) 0.053(7)
Sb2 0.1202(8) 0.1148(7) 0.1279(8) 0.0261(6) 0.0449(6) -0.0144(6)
F7 0.221(13) 0.189(11) 0.295(16) 0.038(10) 0.164(12) 0.028(9)
F8 0.42(2) 0.173(11) 0.338(19) 0.124(12) 0.182(18) 0.024(14)
F9 0.59(3) 0.094(7) 0.54(3) 0.078(12) 0.45(3) 0.067(12)
F10 0.73(5) 0.261(17) 0.40(3) -0.011(16) 0.44(3) -0.12(2)
F11 0.166(13) 0.57(4) 0.38(3) 0.27(3) -0.074(14) 0.024(17)
F12 0.37(3) 0.67(5) 0.181(15) 0.14(2) 0.001(16) -0.15(3)
Pd1 0.0422(3) 0.0502(3) 0.0444(3) 0.0122(2) 0.0162(2) 0.0142(2)
S1 0.0810(18) 0.103(2) 0.135(2) 0.0752(19) 0.0479(17) 0.0263(15)
P1 0.0411(10) 0.0482(10) 0.0462(9) 0.0101(7) 0.0165(7) 0.0117(7)
N1 0.057(4) 0.052(3) 0.050(3) 0.014(3) 0.015(3) 0.012(3)
C1 0.050(4) 0.058(4) 0.045(4) 0.013(3) 0.017(3) 0.009(3)
C2 0.049(4) 0.070(5) 0.055(4) 0.016(4) 0.025(3) 0.014(4)
C3 0.074(6) 0.093(6) 0.071(5) 0.036(5) 0.037(5) 0.022(5)
C4 0.100(9) 0.141(10) 0.127(9) 0.062(8) 0.084(8) 0.052(8)
C5 0.066(6) 0.121(9) 0.118(9) 0.055(7) 0.049(6) 0.027(6)
C6 0.062(5) 0.092(6) 0.083(6) 0.031(5) 0.044(5) 0.027(5)
C7 0.048(4) 0.061(4) 0.051(4) 0.010(3) 0.022(3) 0.013(3)
C8 0.048(4) 0.051(4) 0.057(4) 0.010(3) 0.024(3) 0.016(3)
C9 0.049(4) 0.055(4) 0.056(4) 0.012(3) 0.026(3) 0.018(3)
C10 0.069(6) 0.070(5) 0.079(6) 0.023(4) 0.031(5) 0.036(4)
C11 0.091(7) 0.074(6) 0.104(7) 0.037(6) 0.044(6) 0.047(5)
C12 0.109(8) 0.082(6) 0.082(6) 0.050(5) 0.039(6) 0.042(6)
C13 0.064(5) 0.071(5) 0.074(5) 0.035(4) 0.024(4) 0.024(4)
C14 0.050(4) 0.062(4) 0.048(4) 0.015(3) 0.016(3) 0.011(3)
C15 0.067(6) 0.061(5) 0.097(7) 0.037(5) 0.034(5) 0.020(4)
C16 0.076(7) 0.096(7) 0.122(9) 0.060(7) 0.044(6) 0.037(6)
C17 0.096(8) 0.093(7) 0.137(10) 0.072(7) 0.051(7) 0.046(6)
C18 0.043(4) 0.053(4) 0.060(4) 0.003(3) 0.018(3) 0.012(3)
C19 0.053(5) 0.053(4) 0.081(6) 0.017(4) 0.022(4) 0.008(4)
C20 0.055(5) 0.064(5) 0.129(9) 0.026(6) 0.023(6) -0.002(4)
C21 0.065(7) 0.075(7) 0.124(10) -0.007(7) 0.015(7) 0.002(5)
C22 0.072(7) 0.103(8) 0.065(6) -0.007(5) 0.006(5) -0.001(6)
C23 0.055(5) 0.077(6) 0.064(5) 0.005(4) 0.014(4) 0.011(4)
S31 0.091(2) 0.093(2) 0.096(2) 0.0325(19) 0.0108(19) 0.0330(19)
P31 0.0450(10) 0.0521(10) 0.0480(10) 0.0114(8) 0.0186(8) 0.0154(8)
N31 0.054(4) 0.057(4) 0.043(3) 0.012(3) 0.015(3) 0.012(3)
C31 0.048(4) 0.059(4) 0.063(5) 0.011(4) 0.021(4) 0.018(3)
C32 0.057(5) 0.072(5) 0.072(5) 0.020(4) 0.038(4) 0.022(4)
C33 0.054(5) 0.101(7) 0.096(7) 0.026(6) 0.036(5) 0.014(5)
C34 0.088(10) 0.29(2) 0.154(14) 0.132(16) 0.041(10) -0.010(12)
C35 0.104(12) 0.37(3) 0.144(15) 0.120(18) 0.058(11) -0.016(16)
C36 0.092(7) 0.100(7) 0.076(6) 0.024(5) 0.050(6) 0.004(6)
C37 0.061(5) 0.066(5) 0.061(5) 0.014(4) 0.029(4) 0.020(4)
C38 0.056(5) 0.054(4) 0.051(4) 0.016(3) 0.025(3) 0.016(3)
C39 0.063(5) 0.058(4) 0.052(4) 0.017(3) 0.024(4) 0.012(4)
C40 0.090(7) 0.074(6) 0.049(4) 0.007(4) 0.028(4) 0.022(5)
C41 0.092(8) 0.103(8) 0.044(4) 0.008(5) 0.011(5) 0.009(6)
C42 0.066(6) 0.090(6) 0.051(5) 0.017(4) 0.004(4) 0.009(5)
C43 0.052(5) 0.077(5) 0.063(5) 0.021(4) 0.014(4) 0.011(4)
C44 0.042(4) 0.073(5) 0.061(5) 0.013(4) 0.014(3) 0.014(4)
C45 0.041(3) 0.051(3) 0.055(3) 0.014(2) 0.017(2) 0.008(2)
C46 0.068(6) 0.118(9) 0.069(6) 0.016(6) 0.017(5) -0.012(6)
C47 0.067(6) 0.113(9) 0.099(8) 0.049(7) 0.010(5) 0.027(6)
C48 0.053(4) 0.050(4) 0.047(4) 0.010(3) 0.018(3) 0.012(3)
C49 0.074(6) 0.062(5) 0.075(6) 0.015(4) 0.030(5) 0.022(4)
C50 0.107(8) 0.062(6) 0.092(7) 0.016(5) 0.038(6) 0.033(6)
C51 0.133(10) 0.055(5) 0.081(7) 0.023(5) 0.024(7) 0.019(6)
C52 0.115(9) 0.077(7) 0.068(6) 0.022(5) 0.020(6) -0.009(6)
C53 0.074(6) 0.070(5) 0.054(4) 0.018(4) 0.020(4) 0.011(4)

loop_
_atom_type_symbol
_atom_type_description
_atom_type_scat_dispersion_real
_atom_type_scat_dispersion_imag
_atom_type_scat_source
C C 0.0033 0.0016 'International Tables Vol C Tables 4.2.6.8 and 6.1.1.4'
H H 0.0000 0.0000 'International Tables Vol C Tables 4.2.6.8 and 6.1.1.4'
N N 0.0061 0.0033 'International Tables Vol C Tables 4.2.6.8 and 6.1.1.4'
F F 0.0171 0.0103 'International Tables Vol C Tables 4.2.6.8 and 6.1.1.4'
P P 0.1023 0.0942 'International Tables Vol C Tables 4.2.6.8 and 6.1.1.4'
S S 0.1246 0.1234 'International Tables Vol C Tables 4.2.6.8 and 6.1.1.4'
Pd Pd -0.9988 1.0072 'International Tables Vol C Tables 4.2.6.8 and 6.1.1.4'
Sb Sb -0.5866 1.5461 'International Tables Vol C Tables 4.2.6.8 and 6.1.1.4'
Cl Cl 0.1484 0.1585 'International Tables Vol C Tables 4.2.6.8 and 6.1.1.4'

loop_
_geom_angle_atom_site_label_1
_geom_angle_atom_site_label_2
_geom_angle_atom_site_label_3
_geom_angle
_geom_angle_site_symmetry_1
_geom_angle_site_symmetry_3
F4 Sb1 F5 90.0(5) . .
F4 Sb1 F2 92.5(6) . .
F5 Sb1 F2 92.4(5) . .
F4 Sb1 F1 177.6(6) . .
F5 Sb1 F1 89.1(5) . .
F2 Sb1 F1 89.7(5) . .
F4 Sb1 F6 87.2(6) . .
F5 Sb1 F6 88.9(5) . .
F2 Sb1 F6 178.7(4) . .
F1 Sb1 F6 90.5(5) . .
F4 Sb1 F3 89.5(5) . .
F5 Sb1 F3 178.5(5) . .
F2 Sb1 F3 89.0(5) . .
F1 Sb1 F3 91.3(5) . .
F6 Sb1 F3 89.7(4) . .
F11 Sb2 F10 103.0(14) . .
F11 Sb2 F9 93.2(11) . .
F10 Sb2 F9 96.4(8) . .
F11 Sb2 F12 172.2(11) . .
F10 Sb2 F12 84.8(12) . .
F9 Sb2 F12 85.3(12) . .
F11 Sb2 F7 86.8(10) . .
F10 Sb2 F7 170.2(11) . .
F9 Sb2 F7 82.8(6) . .
F12 Sb2 F7 85.4(10) . .
F11 Sb2 F8 88.8(11) . .
F10 Sb2 F8 88.5(8) . .
F9 Sb2 F8 174.2(8) . .
F12 Sb2 F8 92.0(12) . .
F7 Sb2 F8 91.9(7) . .
N31 Pd1 N1 94.4(2) . .
N31 Pd1 P1 169.03(18) . .
N1 Pd1 P1 82.77(16) . .
N31 Pd1 P31 82.80(17) . .
N1 Pd1 P31 164.66(18) . .
P1 Pd1 P31 102.64(7) . .
C17 S1 C14 92.1(5) . .
C18 P1 C1 109.5(4) . .
C18 P1 C8 109.6(3) . .
C1 P1 C8 92.3(3) . .
C18 P1 Pd1 114.6(3) . .
C1 P1 Pd1 128.8(2) . .
C8 P1 Pd1 96.2(2) . .
C13 N1 C9 119.7(6) . .
C13 N1 Pd1 121.6(5) . .
C9 N1 Pd1 118.6(5) . .
C2 C1 C14 129.1(7) . .
C2 C1 P1 108.7(6) . .
C14 C1 P1 122.2(6) . .
C1 C2 C7 114.3(7) . .
C1 C2 C3 125.3(7) . .
C7 C2 C3 120.3(7) . .
C2 C3 C4 114.1(8) . .
C2 C3 H3A 108.7 . .
C4 C3 H3A 108.7 . .
C2 C3 H3B 108.7 . .
C4 C3 H3B 108.7 . .
H3A C3 H3B 107.6 . .
C3 C4 C5 108.5(8) . .
C3 C4 H4A 110.0 . .
C5 C4 H4A 110.0 . .
C3 C4 H4B 110.0 . .
C5 C4 H4B 110.0 . .
H4A C4 H4B 108.4 . .
C6 C5 C4 109.6(9) . .
C6 C5 H5A 109.8 . .
C4 C5 H5A 109.8 . .
C6 C5 H5B 109.7 . .
C4 C5 H5B 109.7 . .
H5A C5 H5B 108.2 . .
C5 C6 C7 112.6(8) . .
C5 C6 H6A 109.1 . .
C7 C6 H6A 109.1 . .
C5 C6 H6B 109.1 . .
C7 C6 H6B 109.1 . .
H6A C6 H6B 107.8 . .
C8 C7 C2 115.4(7) . .
C8 C7 C6 123.8(7) . .
C2 C7 C6 120.7(7) . .
C7 C8 C9 132.3(7) . .
C7 C8 P1 109.2(6) . .
C9 C8 P1 116.2(5) . .
N1 C9 C10 120.7(7) . .
N1 C9 C8 114.7(6) . .
C10 C9 C8 124.6(7) . .
C11 C10 C9 119.0(8) . .
C11 C10 H10 120.5 . .
C9 C10 H10 120.5 . .
C10 C11 C12 119.3(8) . .
C10 C11 H11 120.4 . .
C12 C11 H11 120.4 . .
C13 C12 C11 119.7(8) . .
C13 C12 H12 120.1 . .
C11 C12 H12 120.1 . .
N1 C13 C12 121.5(8) . .
N1 C13 H13 119.2 . .
C12 C13 H13 119.2 . .
C15 C14 C1 125.5(7) . .
C15 C14 S1 109.6(6) . .
C1 C14 S1 124.8(6) . .
C16 C15 C14 113.0(8) . .
C16 C15 H15 123.5 . .
C14 C15 H15 123.5 . .
C17 C16 C15 112.1(9) . .
C17 C16 H16 124.0 . .
C15 C16 H16 124.0 . .
C16 C17 S1 113.1(7) . .
C16 C17 H17 123.4 . .
S1 C17 H17 123.4 . .
C19 C18 C23 120.3(8) . .
C19 C18 P1 118.5(6) . .
C23 C18 P1 121.2(7) . .
C20 C19 C18 119.9(9) . .
C20 C19 H19 120.1 . .
C18 C19 H19 120.1 . .
C19 C20 C21 121.2(11) . .
C19 C20 H20 119.4 . .
C21 C20 H20 119.4 . .
C22 C21 C20 119.6(10) . .
C22 C21 H21 120.2 . .
C20 C21 H21 120.2 . .
C21 C22 C23 121.0(10) . .
C21 C22 H22 119.5 . .
C23 C22 H22 119.5 . .
C18 C23 C22 118.1(10) . .
C18 C23 H23 121.0 . .
C22 C23 H23 120.9 . .
C47 S31 C44 95.6(5) . .
C38 P31 C48 110.8(3) . .
C38 P31 C31 91.7(4) . .
C48 P31 C31 107.5(4) . .
C38 P31 Pd1 95.2(2) . .
C48 P31 Pd1 116.9(3) . .
C31 P31 Pd1 128.7(3) . .
C39 N31 C43 119.9(7) . .
C39 N31 Pd1 118.9(5) . .
C43 N31 Pd1 121.2(5) . .
C32 C31 C44 124.2(8) . .
C32 C31 P31 108.5(6) . .
C44 C31 P31 127.0(6) . .
C31 C32 C37 115.3(7) . .
C31 C32 C33 122.9(8) . .
C37 C32 C33 121.8(8) . .
C32 C33 C34 113.6(9) . .
C32 C33 H33A 108.8 . .
C34 C33 H33A 108.9 . .
C32 C33 H33B 108.8 . .
C34 C33 H33B 108.8 . .
H33A C33 H33B 107.7 . .
C35 C34 C33 120.5(13) . .
C35 C34 H34A 107.3 . .
C33 C34 H34A 107.3 . .
C35 C34 H34B 107.1 . .
C33 C34 H34B 107.1 . .
H34A C34 H34B 106.8 . .
C34 C35 C36 127.1(13) . .
C34 C35 H35A 105.6 . .
C36 C35 H35A 105.5 . .
C34 C35 H35B 105.5 . .
C36 C35 H35B 105.5 . .
H35A C35 H35B 106.1 . .
C35 C36 C37 113.3(10) . .
C35 C36 H36A 108.9 . .
C37 C36 H36A 108.9 . .
C35 C36 H36B 108.9 . .
C37 C36 H36B 108.9 . .
H36A C36 H36B 107.7 . .
C38 C37 C32 113.3(7) . .
C38 C37 C36 127.0(8) . .
C32 C37 C36 119.6(8) . .
C37 C38 C39 130.8(7) . .
C37 C38 P31 111.0(6) . .
C39 C38 P31 115.3(5) . .
N31 C39 C40 121.5(8) . .
N31 C39 C38 114.7(6) . .
C40 C39 C38 123.7(7) . .
C41 C40 C39 117.9(8) . .
C41 C40 H40 121.0 . .
C39 C40 H40 121.0 . .
C42 C41 C40 120.9(8) . .
C42 C41 H41 119.6 . .
C40 C41 H41 119.5 . .
C41 C42 C43 117.5(8) . .
C41 C42 H42 121.3 . .
C43 C42 H42 121.3 . .
N31 C43 C42 122.3(8) . .
N31 C43 H43 118.8 . .
C42 C43 H43 118.9 . .
C31 C44 C45 126.9(7) . .
C31 C44 S31 119.7(6) . .
C45 C44 S31 112.9(5) . .
C46 C45 C44 99.6(6) . .
C46 C45 H45 130.2 . .
C44 C45 H45 130.2 . .
C47 C46 C45 115.4(9) . .
C47 C46 H46 122.3 . .
C45 C46 H46 122.3 . .
C46 C47 S31 116.2(8) . .
C46 C47 H47 121.9 . .
S31 C47 H47 121.9 . .
C53 C48 C49 120.2(8) . .
C53 C48 P31 120.1(6) . .
C49 C48 P31 119.7(6) . .
C50 C49 C48 119.4(9) . .
C50 C49 H49 120.3 . .
C48 C49 H49 120.3 . .
C51 C50 C49 119.6(9) . .
C51 C50 H50 120.2 . .
C49 C50 H50 120.2 . .
C50 C51 C52 120.7(10) . .
C50 C51 H51 119.6 . .
C52 C51 H51 119.7 . .
C51 C52 C53 119.5(11) . .
C51 C52 H52 120.2 . .
C53 C52 H52 120.3 . .
C48 C53 C52 120.6(9) . .
C48 C53 H53 119.7 . .
C52 C53 H53 119.7 . .
C61 C60 C65 86.1 1_665 .
C62 C61 C60 146.1 1_455 1_445
C61 C62 C63 110.1 1_655 2_655
C64 C63 C62 127.8 2_655 2_655
C63 C64 C65 105.6 2_655 1_545
C64 C65 C60 141.6 1_565 .
C72 C66 C71 139(5) . .
C72 C66 C70 52(3) . 1_565
C71 C66 C70 88(3) . 1_565
C73 C68 C75 76(2) . .
C73 C68 C69 96(2) . .
C75 C68 C69 169(3) . .
C68 C69 C72 115(2) . .
C72 C70 C66 24.2(14) 1_545 1_545
C72 C70 C73 103(2) 1_545 1_545
C66 C70 C73 110.0(18) 1_545 1_545
C66 C71 C72 16.3(19) . .
C66 C72 C70 104(4) . 1_565
C66 C72 C69 168(4) . .
C70 C72 C69 69.9(19) 1_565 .
C66 C72 C71 25(3) . .
C70 C72 C71 80(2) 1_565 .
C69 C72 C71 145(3) . .
C68 C73 C75 50.8(19) . .
C68 C73 C70 102(3) . 1_565
C75 C73 C70 152(3) . 1_565
C74 C74 Cl1 91(4) 2_665 .
C68 C75 C73 53(2) . .

loop_
_geom_bond_atom_site_label_1
_geom_bond_atom_site_label_2
_geom_bond_distance
_geom_bond_site_symmetry_2
Sb1 F4 1.780(9) .
Sb1 F5 1.806(8) .
Sb1 F2 1.817(8) .
Sb1 F1 1.837(8) .
Sb1 F6 1.838(8) .
Sb1 F3 1.845(7) .
Sb2 F11 1.728(14) .
Sb2 F10 1.745(14) .
Sb2 F9 1.755(11) .
Sb2 F12 1.77(2) .
Sb2 F7 1.816(11) .
Sb2 F8 1.818(12) .
Pd1 N31 2.119(6) .
Pd1 N1 2.154(6) .
Pd1 P1 2.2494(18) .
Pd1 P31 2.260(2) .
S1 C17 1.685(11) .
S1 C14 1.703(8) .
P1 C18 1.802(8) .
P1 C1 1.804(8) .
P1 C8 1.811(7) .
N1 C13 1.330(9) .
N1 C9 1.344(9) .
C1 C2 1.349(10) .
C1 C14 1.464(10) .
C2 C7 1.487(11) .
C2 C3 1.508(11) .
C3 C4 1.533(13) .
C3 H3A 0.9700 .
C3 H3B 0.9700 .
C4 C5 1.580(14) .
C4 H4A 0.9700 .
C4 H4B 0.9700 .
C5 C6 1.515(13) .
C5 H5A 0.9700 .
C5 H5B 0.9700 .
C6 C7 1.541(11) .
C6 H6A 0.9700 .
C6 H6B 0.9700 .
C7 C8 1.316(10) .
C8 C9 1.453(10) .
C9 C10 1.389(10) .
C10 C11 1.361(12) .
C10 H10 0.9300 .
C11 C12 1.374(13) .
C11 H11 0.9300 .
C12 C13 1.358(12) .
C12 H12 0.9300 .
C13 H13 0.9300 .
C14 C15 1.390(11) .
C15 C16 1.394(12) .
C15 H15 0.9300 .
C16 C17 1.336(14) .
C16 H16 0.9300 .
C17 H17 0.9300 .
C18 C19 1.384(11) .
C18 C23 1.379(11) .
C19 C20 1.368(12) .
C19 H19 0.9300 .
C20 C21 1.361(16) .
C20 H20 0.9300 .
C21 C22 1.364(16) .
C21 H21 0.9300 .
C22 C23 1.411(14) .
C22 H22 0.9300 .
C23 H23 0.9300 .
S31 C47 1.583(12) .
S31 C44 1.659(9) .
P31 C38 1.794(7) .
P31 C48 1.804(8) .
P31 C31 1.814(8) .
N31 C39 1.320(10) .
N31 C43 1.338(10) .
C31 C32 1.354(11) .
C31 C44 1.478(11) .
C32 C37 1.481(11) .
C32 C33 1.493(12) .
C33 C34 1.496(15) .
C33 H33A 0.9700 .
C33 H33B 0.9700 .
C34 C35 1.360(19) .
C34 H34A 0.9700 .
C34 H34B 0.9700 .
C35 C36 1.434(18) .
C35 H35A 0.9700 .
C35 H35B 0.9700 .
C36 C37 1.528(11) .
C36 H36A 0.9700 .
C36 H36B 0.9700 .
C37 C38 1.334(11) .
C38 C39 1.483(11) .
C39 C40 1.400(11) .
C40 C41 1.376(13) .
C40 H40 0.9300 .
C41 C42 1.372(13) .
C41 H41 0.9300 .
C42 C43 1.385(11) .
C42 H42 0.9300 .
C43 H43 0.9300 .
C44 C45 1.560(9) .
C45 C46 1.550(12) .
C45 H45 0.9300 .
C46 C47 1.319(15) .
C46 H46 0.9300 .
C47 H47 0.9300 .
C48 C53 1.361(11) .
C48 C49 1.400(10) .
C49 C50 1.399(13) .
C49 H49 0.9300 .
C50 C51 1.370(16) .
C50 H50 0.9300 .
C51 C52 1.388(15) .
C51 H51 0.9300 .
C52 C53 1.386(13) .
C52 H52 0.9300 .
C53 H53 0.9300 .
C60 C61 1.4768 1_665
C60 C65 1.6023 .
C61 C62 1.2718 1_455
C61 C60 1.4768 1_445
C62 C61 1.2718 1_655
C62 C63 1.3772 2_655
C63 C64 1.3751 2_655
C63 C62 1.3772 2_655
C64 C63 1.3751 2_655
C64 C65 1.3941 1_545
C65 C64 1.3941 1_565
C66 C72 0.82(3) .
C66 C71 1.24(5) .
C66 C70 1.95(3) 1_565
Cl1 C74 1.94(5) .
C68 C73 1.44(4) .
C68 C75 1.39(4) .
C68 C69 1.55(3) .
C69 C72 1.93(4) .
C70 C72 1.57(3) 1_545
C70 C66 1.95(3) 1_545
C70 C73 1.91(4) 1_545
C71 C72 1.94(6) .
C72 C70 1.57(3) 1_565
C73 C75 1.75(5) .
C73 C70 1.91(4) 1_565
C74 C74 1.49(8) 2_665

loop_
_geom_torsion_atom_site_label_1
_geom_torsion_atom_site_label_2
_geom_torsion_atom_site_label_3
_geom_torsion_atom_site_label_4
_geom_torsion
_geom_torsion_site_symmetry_1
_geom_torsion_site_symmetry_4
N31 Pd1 P1 C18 -166.0(9) . .
N1 Pd1 P1 C18 -90.2(3) . .
P31 Pd1 P1 C18 75.3(3) . .
N31 Pd1 P1 C1 47.0(9) . .
N1 Pd1 P1 C1 122.8(4) . .
P31 Pd1 P1 C1 -71.8(3) . .
N31 Pd1 P1 C8 -51.0(9) . .
N1 Pd1 P1 C8 24.8(3) . .
P31 Pd1 P1 C8 -169.8(3) . .
N31 Pd1 N1 C13 -31.5(7) . .
P1 Pd1 N1 C13 159.1(6) . .
P31 Pd1 N1 C13 47.4(10) . .
N31 Pd1 N1 C9 150.2(6) . .
P1 Pd1 N1 C9 -19.1(5) . .
P31 Pd1 N1 C9 -130.9(6) . .
C18 P1 C1 C2 110.7(6) . .
C8 P1 C1 C2 -1.0(6) . .
Pd1 P1 C1 C2 -100.9(6) . .
C18 P1 C1 C14 -70.9(7) . .
C8 P1 C1 C14 177.4(6) . .
Pd1 P1 C1 C14 77.5(7) . .
C14 C1 C2 C7 -176.8(7) . .
P1 C1 C2 C7 1.4(8) . .
C14 C1 C2 C3 0.5(14) . .
P1 C1 C2 C3 178.8(7) . .
C1 C2 C3 C4 167.7(9) . .
C7 C2 C3 C4 -15.1(12) . .
C2 C3 C4 C5 48.9(13) . .
C3 C4 C5 C6 -67.7(12) . .
C4 C5 C6 C7 49.6(11) . .
C1 C2 C7 C8 -1.3(10) . .
C3 C2 C7 C8 -178.8(8) . .
C1 C2 C7 C6 174.4(7) . .
C3 C2 C7 C6 -3.0(12) . .
C5 C6 C7 C8 160.1(9) . .
C5 C6 C7 C2 -15.3(12) . .
C2 C7 C8 C9 162.2(7) . .
C6 C7 C8 C9 -13.4(14) . .
C2 C7 C8 P1 0.4(9) . .
C6 C7 C8 P1 -175.2(6) . .
C18 P1 C8 C7 -111.3(6) . .
C1 P1 C8 C7 0.3(6) . .
Pd1 P1 C8 C7 129.7(5) . .
C18 P1 C8 C9 83.6(6) . .
C1 P1 C8 C9 -164.7(6) . .
Pd1 P1 C8 C9 -35.3(6) . .
C13 N1 C9 C10 1.8(12) . .
Pd1 N1 C9 C10 -179.8(6) . .
C13 N1 C9 C8 -177.7(7) . .
Pd1 N1 C9 C8 0.6(9) . .
C7 C8 C9 N1 -135.2(9) . .
P1 C8 C9 N1 25.6(9) . .
C7 C8 C9 C10 45.3(13) . .
P1 C8 C9 C10 -153.9(7) . .
N1 C9 C10 C11 -0.9(13) . .
C8 C9 C10 C11 178.6(9) . .
C9 C10 C11 C12 -1.3(16) . .
C10 C11 C12 C13 2.6(17) . .
C9 N1 C13 C12 -0.5(13) . .
Pd1 N1 C13 C12 -178.8(7) . .
C11 C12 C13 N1 -1.7(16) . .
C2 C1 C14 C15 -170.2(8) . .
P1 C1 C14 C15 11.8(11) . .
C2 C1 C14 S1 11.6(12) . .
P1 C1 C14 S1 -166.4(4) . .
C17 S1 C14 C15 0.5(8) . .
C17 S1 C14 C1 178.9(8) . .
C1 C14 C15 C16 -178.5(8) . .
S1 C14 C15 C16 -0.1(10) . .
C14 C15 C16 C17 -0.5(14) . .
C15 C16 C17 S1 0.9(14) . .
C14 S1 C17 C16 -0.8(10) . .
C1 P1 C18 C19 174.5(6) . .
C8 P1 C18 C19 -85.7(6) . .
Pd1 P1 C18 C19 21.2(7) . .
C1 P1 C18 C23 -5.4(7) . .
C8 P1 C18 C23 94.4(7) . .
Pd1 P1 C18 C23 -158.7(6) . .
C23 C18 C19 C20 -0.5(12) . .
P1 C18 C19 C20 179.6(6) . .
C18 C19 C20 C21 0.7(14) . .
C19 C20 C21 C22 -1.0(16) . .
C20 C21 C22 C23 1.1(17) . .
C19 C18 C23 C22 0.5(12) . .
P1 C18 C23 C22 -179.5(7) . .
C21 C22 C23 C18 -0.8(15) . .
N31 Pd1 P31 C38 27.2(3) . .
N1 Pd1 P31 C38 -53.2(7) . .
P1 Pd1 P31 C38 -162.5(3) . .
N31 Pd1 P31 C48 -89.3(3) . .
N1 Pd1 P31 C48 -169.8(6) . .
P1 Pd1 P31 C48 81.0(3) . .
N31 Pd1 P31 C31 123.6(4) . .
N1 Pd1 P31 C31 43.2(7) . .
P1 Pd1 P31 C31 -66.1(4) . .
N1 Pd1 N31 C39 142.5(6) . .
P1 Pd1 N31 C39 -142.8(7) . .
P31 Pd1 N31 C39 -22.3(5) . .
N1 Pd1 N31 C43 -38.4(6) . .
P1 Pd1 N31 C43 36.3(13) . .
P31 Pd1 N31 C43 156.8(6) . .
C38 P31 C31 C32 -0.1(6) . .
C48 P31 C31 C32 112.4(6) . .
Pd1 P31 C31 C32 -98.1(6) . .
C38 P31 C31 C44 -173.6(7) . .
C48 P31 C31 C44 -61.1(7) . .
Pd1 P31 C31 C44 88.3(7) . .
C44 C31 C32 C37 176.7(7) . .
P31 C31 C32 C37 2.9(9) . .
C44 C31 C32 C33 -4.4(13) . .
P31 C31 C32 C33 -178.1(7) . .
C31 C32 C33 C34 -163.9(12) . .
C37 C32 C33 C34 14.9(16) . .
C32 C33 C34 C35 -21(3) . .
C33 C34 C35 C36 23(4) . .
C34 C35 C36 C37 -15(3) . .
C31 C32 C37 C38 -5.5(11) . .
C33 C32 C37 C38 175.6(8) . .
C31 C32 C37 C36 169.7(8) . .
C33 C32 C37 C36 -9.2(12) . .
C35 C36 C37 C38 -177.9(14) . .
C35 C36 C37 C32 7.6(17) . .
C32 C37 C38 C39 164.2(7) . .
C36 C37 C38 C39 -10.5(14) . .
C32 C37 C38 P31 5.1(9) . .
C36 C37 C38 P31 -169.7(7) . .
C48 P31 C38 C37 -112.5(6) . .
C31 P31 C38 C37 -3.0(6) . .
Pd1 P31 C38 C37 126.1(5) . .
C48 P31 C38 C39 84.9(6) . .
C31 P31 C38 C39 -165.6(6) . .
Pd1 P31 C38 C39 -36.5(6) . .
C43 N31 C39 C40 1.5(12) . .
Pd1 N31 C39 C40 -179.4(6) . .
C43 N31 C39 C38 -175.7(7) . .
Pd1 N31 C39 C38 3.5(9) . .
C37 C38 C39 N31 -133.2(9) . .
P31 C38 C39 N31 25.3(9) . .
C37 C38 C39 C40 49.8(13) . .
P31 C38 C39 C40 -151.8(7) . .
N31 C39 C40 C41 1.2(13) . .
C38 C39 C40 C41 178.1(9) . .
C39 C40 C41 C42 -2.2(15) . .
C40 C41 C42 C43 0.6(16) . .
C39 N31 C43 C42 -3.2(13) . .
Pd1 N31 C43 C42 177.7(7) . .
C41 C42 C43 N31 2.2(14) . .
C32 C31 C44 C45 93.1(10) . .
P31 C31 C44 C45 -94.3(9) . .
C32 C31 C44 S31 -78.3(10) . .
P31 C31 C44 S31 94.3(8) . .
C47 S31 C44 C31 177.1(8) . .
C47 S31 C44 C45 4.6(7) . .
C31 C44 C45 C46 -176.2(8) . .
S31 C44 C45 C46 -4.2(7) . .
C44 C45 C46 C47 2.1(11) . .
C45 C46 C47 S31 1.0(14) . .
C44 S31 C47 C46 -3.3(11) . .
C38 P31 C48 C53 -126.4(6) . .
C31 P31 C48 C53 134.8(6) . .
Pd1 P31 C48 C53 -18.8(7) . .
C38 P31 C48 C49 53.6(7) . .
C31 P31 C48 C49 -45.2(7) . .
Pd1 P31 C48 C49 161.2(6) . .
C53 C48 C49 C50 2.3(13) . .
P31 C48 C49 C50 -177.7(7) . .
C48 C49 C50 C51 -0.8(15) . .
C49 C50 C51 C52 0.5(16) . .
C50 C51 C52 C53 -1.6(16) . .
C49 C48 C53 C52 -3.4(12) . .
P31 C48 C53 C52 176.6(7) . .
C51 C52 C53 C48 3.1(14) . .
C61 C60 C65 C64 -2.2 1_665 1_565
C73 C68 C69 C72 -37(3) . .
C75 C68 C69 C72 9(16) . .
C70 C66 C71 C72 -13(6) 1_565 .
C71 C66 C72 C70 -17(8) . 1_565
C71 C66 C72 C69 42(23) . .
C70 C66 C72 C69 59(18) 1_565 .
C70 C66 C72 C71 17(8) 1_565 .
C68 C69 C72 C66 7(20) . .
C68 C69 C72 C70 69(2) . 1_565
C68 C69 C72 C71 37(5) . .
C66 C71 C72 C70 163(8) . 1_565
C66 C71 C72 C69 -166(8) . .
C69 C68 C73 C75 172(3) . .
C75 C68 C73 C70 -178(3) . 1_565
C69 C68 C73 C70 -6(2) . 1_565
C69 C68 C75 C73 -48(15) . .
C70 C73 C75 C68 5(6) 1_565 .
